data_2228000
loop_
_publ_author_name
'Ali, Mohamed Ashraf'
'Ismail, Rusli'
'Tan, Soo Choon'
'Yeap, Chin Sing'
'Fun, Hoong-Kun'

_publ_section_title
;
 (<i>E</i>)-2-(3-Chlorobenzylidene)-5,6-dimethoxy-2,3-dihydro-1<i>H</i>-inden-1-one
;
_journal_coeditor_code SJ5044
_journal_issue 11
_journal_name_full 'Acta Crystallographica Section E'
_journal_page_first o2864
_journal_paper_doi 10.1107/S1600536810040869
_journal_volume 66
_journal_year 2010
_chemical_formula_iupac 'C18 H15 Cl O3'
_chemical_formula_moiety 'C18 H15 Cl O3'
_chemical_formula_sum 'C18 H15 Cl O3'
_chemical_formula_weight 314.75
_chemical_name_systematic (<i>E</i>)-2-(3-Chlorobenzylidene)-5,6-dimethoxy-2,3-dihydro-1<i>H</i>-inden-1-one
_space_group_IT_number 114
_symmetry_cell_setting tetragonal
_symmetry_space_group_name_Hall 'P -4 2n'
_symmetry_space_group_name_H-M 'P -4 21 c'
_atom_sites_solution_hydrogens geom
_atom_sites_solution_primary direct
_atom_sites_solution_secondary difmap
_audit_creation_method SHELXL-97
_cell_angle_alpha 90.00
_cell_angle_beta 90.00
_cell_angle_gamma 90.00
_cell_formula_units_Z 8
_cell_length_a 20.5004(16)
_cell_length_b 20.5004(16)
_cell_length_c 7.0241(7)
_cell_measurement_reflns_used 9872
_cell_measurement_temperature 100.00(10)
_cell_measurement_theta_max 30.39
_cell_measurement_theta_min 2.81
_cell_volume 2952.0(4)
_computing_cell_refinement 'SAINT (Bruker, 2009)'
_computing_data_collection 'APEX2 (Bruker, 2009)'
_computing_data_reduction 'SAINT (Bruker, 2009)'
_computing_molecular_graphics 'SHELXTL (Sheldrick, 2008)'
_computing_publication_material 'SHELXTL (Sheldrick, 2008) and PLATON (Spek, 2009)'
_computing_structure_refinement 'SHELXTL (Sheldrick, 2008)'
_computing_structure_solution 'SHELXTL (Sheldrick, 2008)'
_diffrn_ambient_temperature 100
_diffrn_measured_fraction_theta_full 0.998
_diffrn_measured_fraction_theta_max 0.998
_diffrn_measurement_device_type 'Bruker APEXII DUO CCD area-detector'
_diffrn_measurement_method '\f and \w scans'
_diffrn_radiation_monochromator graphite
_diffrn_radiation_source 'fine-focus sealed tube'
_diffrn_radiation_type MoK\a
_diffrn_radiation_wavelength 0.71073
_diffrn_reflns_av_R_equivalents 0.0446
_diffrn_reflns_av_sigmaI/netI 0.0181
_diffrn_reflns_limit_h_max 29
_diffrn_reflns_limit_h_min -29
_diffrn_reflns_limit_k_max 29
_diffrn_reflns_limit_k_min -28
_diffrn_reflns_limit_l_max 10
_diffrn_reflns_limit_l_min -10
_diffrn_reflns_number 62722
_diffrn_reflns_theta_full 30.54
_diffrn_reflns_theta_max 30.54
_diffrn_reflns_theta_min 1.99
_diffrn_standards_number 0
_exptl_absorpt_coefficient_mu 0.269
_exptl_absorpt_correction_T_max 0.9713
_exptl_absorpt_correction_T_min 0.8259
_exptl_absorpt_correction_type multi-scan
_exptl_absorpt_process_details '(<i>SADABS</i>; Bruker, 2009)'
_exptl_crystal_colour yellow
_exptl_crystal_density_diffrn 1.416
_exptl_crystal_density_method 'not measured'
_exptl_crystal_description needle
_exptl_crystal_F_000 1312
_exptl_crystal_size_max 0.74
_exptl_crystal_size_mid 0.13
_exptl_crystal_size_min 0.11
_refine_diff_density_max 0.368
_refine_diff_density_min -0.191
_refine_ls_abs_structure_details 'Flack (1983), 1966 Friedel pairs'
_refine_ls_abs_structure_Flack -0.01(5)
_refine_ls_extinction_method none
_refine_ls_goodness_of_fit_ref 1.060
_refine_ls_hydrogen_treatment mixed
_refine_ls_matrix_type full
_refine_ls_number_parameters 259
_refine_ls_number_reflns 4499
_refine_ls_number_restraints 0
_refine_ls_restrained_S_all 1.060
_refine_ls_R_factor_all 0.0344
_refine_ls_R_factor_gt 0.0310
_refine_ls_shift/su_max 0.001
_refine_ls_shift/su_mean <0.001
_refine_ls_structure_factor_coef Fsqd
_refine_ls_weighting_details 'calc w=1/[\s^2^(Fo^2^)+(0.0483P)^2^+0.5709P] where P=(Fo^2^+2Fc^2^)/3'
_refine_ls_weighting_scheme calc
_refine_ls_wR_factor_gt 0.0812
_refine_ls_wR_factor_ref 0.0840
_reflns_number_gt 4251
_reflns_number_total 4499
_reflns_threshold_expression 'I > 2\s(I)'
_cod_data_source_file sj5044.cif
_cod_data_source_block I
_cod_database_code 2228000
_cod_database_fobs_code 2228000

loop_
_symmetry_equiv_pos_as_xyz
'x, y, z'
'-x, -y, z'
'y, -x, -z'
'-y, x, -z'
'-x+1/2, y+1/2, -z+1/2'
'x+1/2, -y+1/2, -z+1/2'
'-y+1/2, -x+1/2, z+1/2'
'y+1/2, x+1/2, z+1/2'

loop_
_atom_site_type_symbol
_atom_site_label
_atom_site_fract_x
_atom_site_fract_y
_atom_site_fract_z
_atom_site_U_iso_or_equiv
_atom_site_adp_type
_atom_site_calc_flag
_atom_site_refinement_flags
_atom_site_occupancy
_atom_site_disorder_assembly
_atom_site_disorder_group
Cl Cl1 0.658402(17) 0.24083(2) 0.07331(5) 0.03382(9) Uani d . 1 . .
O O1 0.35460(5) 0.18458(5) 0.76502(14) 0.0273(2) Uani d . 1 . .
O O2 0.38949(4) 0.34023(5) 1.38581(13) 0.02125(18) Uani d . 1 . .
O O3 0.49925(5) 0.39341(5) 1.30773(13) 0.02196(19) Uani d . 1 . .
C C1 0.55261(6) 0.20587(6) 0.27855(18) 0.0204(2) Uani d . 1 . .
C C2 0.59058(6) 0.19228(7) 0.11923(18) 0.0235(3) Uani d . 1 . .
C C3 0.57575(8) 0.14194(8) -0.0056(2) 0.0300(3) Uani d . 1 . .
C C4 0.52078(9) 0.10399(8) 0.0310(2) 0.0326(3) Uani d . 1 . .
C C5 0.48177(8) 0.11719(7) 0.1883(2) 0.0275(3) Uani d . 1 . .
C C6 0.49729(7) 0.16787(6) 0.31451(17) 0.0206(2) Uani d . 1 . .
C C7 0.45338(6) 0.17840(6) 0.47637(17) 0.0207(2) Uani d . 1 . .
C C8 0.45819(6) 0.21831(6) 0.62791(17) 0.0183(2) Uani d . 1 . .
C C9 0.40455(6) 0.21715(6) 0.77302(17) 0.0190(2) Uani d . 1 . .
C C10 0.42366(6) 0.26270(6) 0.92367(16) 0.0166(2) Uani d . 1 . .
C C11 0.38957(6) 0.27681(6) 1.09221(17) 0.0173(2) Uani d . 1 . .
C C12 0.41636(6) 0.32139(6) 1.21623(17) 0.0169(2) Uani d . 1 . .
C C13 0.47750(6) 0.35135(6) 1.17248(16) 0.0168(2) Uani d . 1 . .
C C14 0.51055(6) 0.33681(6) 1.00419(17) 0.0168(2) Uani d . 1 . .
C C15 0.48283(6) 0.29164(6) 0.87923(16) 0.0156(2) Uani d . 1 . .
C C16 0.50915(6) 0.26751(6) 0.68977(16) 0.0178(2) Uani d . 1 . .
C C17 0.32745(6) 0.31173(7) 1.4304(2) 0.0237(2) Uani d . 1 . .
C C18 0.55815(7) 0.42822(7) 1.2670(2) 0.0266(3) Uani d . 1 . .
H H1 0.5664(9) 0.2390(9) 0.359(3) 0.029(5) Uiso d . 1 . .
H H3 0.6019(10) 0.1348(10) -0.102(3) 0.044(6) Uiso d . 1 . .
H H4 0.5118(11) 0.0700(10) -0.069(4) 0.051(6) Uiso d . 1 . .
H H5 0.4430(11) 0.0892(10) 0.215(3) 0.051(6) Uiso d . 1 . .
H H7 0.4154(8) 0.1528(8) 0.465(3) 0.025(4) Uiso d . 1 . .
H H11 0.3500(9) 0.2539(8) 1.115(3) 0.026(4) Uiso d . 1 . .
H H14 0.5503(8) 0.3565(9) 0.974(3) 0.024(4) Uiso d . 1 . .
H H18A 0.5551(10) 0.4571(9) 1.158(3) 0.031(5) Uiso d . 1 . .
H H18B 0.5953(9) 0.3989(9) 1.237(3) 0.031(5) Uiso d . 1 . .
H H18C 0.5683(11) 0.4553(10) 1.375(3) 0.047(6) Uiso d . 1 . .
H H16A 0.5126(8) 0.3044(8) 0.600(3) 0.020(4) Uiso d . 1 . .
H H16B 0.5517(8) 0.2491(8) 0.703(2) 0.020(4) Uiso d . 1 . .
H H17A 0.3144(9) 0.3303(9) 1.556(3) 0.031(5) Uiso d . 1 . .
H H17B 0.2950(8) 0.3251(8) 1.341(2) 0.020(4) Uiso d . 1 . .
H H17C 0.3292(8) 0.2645(8) 1.439(3) 0.022(4) Uiso d . 1 . .

loop_
_atom_site_aniso_label
_atom_site_aniso_U_11
_atom_site_aniso_U_22
_atom_site_aniso_U_33
_atom_site_aniso_U_12
_atom_site_aniso_U_13
_atom_site_aniso_U_23
Cl1 0.02695(16) 0.0484(2) 0.02614(16) 0.00242(14) 0.00952(13) 0.00399(15)
O1 0.0264(5) 0.0360(5) 0.0195(4) -0.0121(4) 0.0032(4) -0.0053(4)
O2 0.0214(4) 0.0246(4) 0.0178(4) -0.0037(3) 0.0070(3) -0.0051(3)
O3 0.0234(4) 0.0250(4) 0.0175(4) -0.0077(4) 0.0032(3) -0.0038(3)
C1 0.0232(6) 0.0233(6) 0.0147(5) 0.0064(4) 0.0015(4) 0.0019(4)
C2 0.0227(6) 0.0293(6) 0.0184(5) 0.0103(5) 0.0031(4) 0.0062(5)
C3 0.0372(8) 0.0338(7) 0.0189(5) 0.0146(6) 0.0066(6) -0.0015(5)
C4 0.0449(8) 0.0292(7) 0.0238(6) 0.0079(6) 0.0037(6) -0.0084(5)
C5 0.0341(7) 0.0271(6) 0.0213(6) 0.0015(5) 0.0031(5) -0.0048(5)
C6 0.0241(6) 0.0228(6) 0.0150(5) 0.0053(4) 0.0005(4) 0.0008(4)
C7 0.0234(6) 0.0235(6) 0.0154(5) 0.0006(5) 0.0024(4) -0.0003(4)
C8 0.0197(5) 0.0213(5) 0.0139(5) -0.0001(4) 0.0024(4) 0.0001(4)
C9 0.0205(5) 0.0222(5) 0.0144(5) -0.0021(4) 0.0022(4) -0.0004(4)
C10 0.0176(5) 0.0191(5) 0.0130(4) 0.0002(4) 0.0010(4) 0.0005(4)
C11 0.0173(5) 0.0195(5) 0.0152(5) -0.0011(4) 0.0027(4) -0.0001(4)
C12 0.0179(5) 0.0182(5) 0.0148(5) 0.0008(4) 0.0027(4) 0.0006(4)
C13 0.0184(5) 0.0172(5) 0.0150(5) 0.0000(4) -0.0003(4) 0.0011(4)
C14 0.0155(5) 0.0186(5) 0.0163(4) 0.0004(4) 0.0003(4) 0.0013(4)
C15 0.0166(5) 0.0180(5) 0.0122(4) 0.0018(4) 0.0012(4) 0.0015(4)
C16 0.0183(5) 0.0216(5) 0.0136(5) 0.0005(4) 0.0037(4) 0.0004(4)
C17 0.0206(6) 0.0310(6) 0.0195(5) -0.0026(5) 0.0064(5) -0.0010(5)
C18 0.0240(6) 0.0327(7) 0.0232(6) -0.0098(5) 0.0013(5) -0.0047(5)

loop_
_atom_type_symbol
_atom_type_description
_atom_type_scat_dispersion_real
_atom_type_scat_dispersion_imag
_atom_type_scat_source
C C 0.0033 0.0016 'International Tables Vol C Tables 4.2.6.8 and 6.1.1.4'
H H 0.0000 0.0000 'International Tables Vol C Tables 4.2.6.8 and 6.1.1.4'
O O 0.0106 0.0060 'International Tables Vol C Tables 4.2.6.8 and 6.1.1.4'
Cl Cl 0.1484 0.1585 'International Tables Vol C Tables 4.2.6.8 and 6.1.1.4'

loop_
_geom_angle_atom_site_label_1
_geom_angle_atom_site_label_2
_geom_angle_atom_site_label_3
_geom_angle_site_symmetry_1
_geom_angle_site_symmetry_3
_geom_angle
_geom_angle_publ_flag
C12 O2 C17 . . 115.60(10) ?
C13 O3 C18 . . 116.98(10) ?
C2 C1 C6 . . 119.16(12) ?
C2 C1 H1 . . 117.7(12) ?
C6 C1 H1 . . 123.1(12) ?
C3 C2 C1 . . 122.31(14) ?
C3 C2 Cl1 . . 118.89(11) ?
C1 C2 Cl1 . . 118.79(11) ?
C2 C3 C4 . . 118.40(13) ?
C2 C3 H3 . . 118.6(14) ?
C4 C3 H3 . . 123.0(14) ?
C5 C4 C3 . . 120.22(14) ?
C5 C4 H4 . . 125.7(14) ?
C3 C4 H4 . . 113.9(14) ?
C4 C5 C6 . . 121.06(14) ?
C4 C5 H5 . . 119.9(13) ?
C6 C5 H5 . . 119.0(13) ?
C1 C6 C5 . . 118.84(12) ?
C1 C6 C7 . . 123.76(12) ?
C5 C6 C7 . . 117.39(12) ?
C8 C7 C6 . . 131.13(12) ?
C8 C7 H7 . . 117.8(11) ?
C6 C7 H7 . . 111.1(11) ?
C7 C8 C9 . . 118.31(11) ?
C7 C8 C16 . . 132.96(11) ?
C9 C8 C16 . . 108.73(10) ?
O1 C9 C10 . . 127.22(11) ?
O1 C9 C8 . . 126.23(11) ?
C10 C9 C8 . . 106.55(10) ?
C15 C10 C11 . . 122.49(11) ?
C15 C10 C9 . . 110.14(10) ?
C11 C10 C9 . . 127.37(11) ?
C12 C11 C10 . . 118.13(11) ?
C12 C11 H11 . . 124.0(11) ?
C10 C11 H11 . . 117.8(11) ?
O2 C12 C11 . . 125.30(11) ?
O2 C12 C13 . . 114.76(10) ?
C11 C12 C13 . . 119.94(11) ?
O3 C13 C14 . . 124.68(11) ?
O3 C13 C12 . . 114.23(10) ?
C14 C13 C12 . . 121.09(11) ?
C13 C14 C15 . . 118.47(11) ?
C13 C14 H14 . . 121.7(12) ?
C15 C14 H14 . . 119.9(12) ?
C10 C15 C14 . . 119.89(11) ?
C10 C15 C16 . . 111.65(10) ?
C14 C15 C16 . . 128.46(11) ?
C8 C16 C15 . . 102.88(9) ?
C8 C16 H16A . . 112.0(10) ?
C15 C16 H16A . . 109.8(10) ?
C8 C16 H16B . . 113.2(10) ?
C15 C16 H16B . . 111.7(10) ?
H16A C16 H16B . . 107.4(14) ?
O2 C17 H17A . . 106.0(11) ?
O2 C17 H17B . . 111.0(10) ?
H17A C17 H17B . . 106.4(14) ?
O2 C17 H17C . . 112.8(10) ?
H17A C17 H17C . . 109.7(15) ?
H17B C17 H17C . . 110.5(14) ?
O3 C18 H18A . . 114.1(12) ?
O3 C18 H18B . . 112.8(11) ?
H18A C18 H18B . . 104.5(15) ?
O3 C18 H18C . . 108.2(14) ?
H18A C18 H18C . . 106.5(16) ?
H18B C18 H18C . . 110.5(17) ?

loop_
_geom_bond_atom_site_label_1
_geom_bond_atom_site_label_2
_geom_bond_site_symmetry_2
_geom_bond_distance
_geom_bond_publ_flag
Cl1 C2 . 1.7401(15) ?
O1 C9 . 1.2237(15) ?
O2 C12 . 1.3680(14) ?
O2 C17 . 1.4343(15) ?
O3 C13 . 1.3582(14) ?
O3 C18 . 1.4314(16) ?
C1 C2 . 1.3914(17) ?
C1 C6 . 1.3988(19) ?
C1 H1 . 0.926(19) ?
C2 C3 . 1.388(2) ?
C3 C4 . 1.393(2) ?
C3 H3 . 0.87(2) ?
C4 C5 . 1.390(2) ?
C4 H4 . 1.01(2) ?
C5 C6 . 1.4025(18) ?
C5 H5 . 1.00(2) ?
C6 C7 . 1.4661(17) ?
C7 C8 . 1.3461(17) ?
C7 H7 . 0.943(17) ?
C8 C9 . 1.4995(16) ?
C8 C16 . 1.5160(17) ?
C9 C10 . 1.4647(16) ?
C10 C15 . 1.3860(16) ?
C10 C11 . 1.4048(16) ?
C11 C12 . 1.3768(17) ?
C11 H11 . 0.951(18) ?
C12 C13 . 1.4293(16) ?
C13 C14 . 1.3948(16) ?
C14 C15 . 1.3968(16) ?
C14 H14 . 0.935(17) ?
C15 C16 . 1.5188(16) ?
C16 H16A . 0.989(17) ?
C16 H16B . 0.955(17) ?
C17 H17A . 0.994(19) ?
C17 H17B . 0.953(17) ?
C17 H17C . 0.971(17) ?
C18 H18A . 0.97(2) ?
C18 H18B . 0.994(19) ?
C18 H18C . 0.96(2) ?

loop_
_geom_hbond_atom_site_label_D
_geom_hbond_atom_site_label_H
_geom_hbond_atom_site_label_A
_geom_hbond_site_symmetry_A
_geom_hbond_distance_DH
_geom_hbond_distance_HA
_geom_hbond_distance_DA
_geom_hbond_angle_DHA
_geom_hbond_publ_flag
C7 H7 O1 7_554 0.942(16) 2.489(18) 3.2650(16) 139.6(15) yes
C11 H11 O1 7_555 0.951(18) 2.561(17) 3.3229(16) 137.3(14) yes
C18 H18C O3 4_658 0.96(2) 2.53(2) 3.4684(17) 165.2(17) yes
C3 H3 Cg2 8_544 0.87(2) 2.86(2) 3.6072(17) 144.4(17) y

loop_
_geom_torsion_atom_site_label_1
_geom_torsion_atom_site_label_2
_geom_torsion_atom_site_label_3
_geom_torsion_atom_site_label_4
_geom_torsion_site_symmetry_1
_geom_torsion_site_symmetry_2
_geom_torsion_site_symmetry_3
_geom_torsion_site_symmetry_4
_geom_torsion
_geom_torsion_publ_flag
C6 C1 C2 C3 . . . . -0.32(19) ?
C6 C1 C2 Cl1 . . . . 178.78(10) ?
C1 C2 C3 C4 . . . . 0.0(2) ?
Cl1 C2 C3 C4 . . . . -179.06(12) ?
C2 C3 C4 C5 . . . . 0.7(2) ?
C3 C4 C5 C6 . . . . -1.1(2) ?
C2 C1 C6 C5 . . . . -0.09(19) ?
C2 C1 C6 C7 . . . . -179.15(12) ?
C4 C5 C6 C1 . . . . 0.8(2) ?
C4 C5 C6 C7 . . . . 179.91(14) ?
C1 C6 C7 C8 . . . . -7.7(2) ?
C5 C6 C7 C8 . . . . 173.26(14) ?
C6 C7 C8 C9 . . . . -179.20(12) ?
C6 C7 C8 C16 . . . . 0.6(2) ?
C7 C8 C9 O1 . . . . -2.7(2) ?
C16 C8 C9 O1 . . . . 177.46(13) ?
C7 C8 C9 C10 . . . . 177.72(11) ?
C16 C8 C9 C10 . . . . -2.16(13) ?
O1 C9 C10 C15 . . . . -178.36(13) ?
C8 C9 C10 C15 . . . . 1.25(13) ?
O1 C9 C10 C11 . . . . 2.1(2) ?
C8 C9 C10 C11 . . . . -178.30(11) ?
C15 C10 C11 C12 . . . . 0.32(18) ?
C9 C10 C11 C12 . . . . 179.81(12) ?
C17 O2 C12 C11 . . . . -2.01(17) ?
C17 O2 C12 C13 . . . . 178.74(11) ?
C10 C11 C12 O2 . . . . -179.80(11) ?
C10 C11 C12 C13 . . . . -0.59(17) ?
C18 O3 C13 C14 . . . . 4.38(18) ?
C18 O3 C13 C12 . . . . -176.10(11) ?
O2 C12 C13 O3 . . . . 0.50(15) ?
C11 C12 C13 O3 . . . . -178.79(11) ?
O2 C12 C13 C14 . . . . -179.96(11) ?
C11 C12 C13 C14 . . . . 0.74(18) ?
O3 C13 C14 C15 . . . . 178.91(11) ?
C12 C13 C14 C15 . . . . -0.58(17) ?
C11 C10 C15 C14 . . . . -0.16(18) ?
C9 C10 C15 C14 . . . . -179.73(11) ?
C11 C10 C15 C16 . . . . 179.72(10) ?
C9 C10 C15 C16 . . . . 0.15(14) ?
C13 C14 C15 C10 . . . . 0.29(17) ?
C13 C14 C15 C16 . . . . -179.57(11) ?
C7 C8 C16 C15 . . . . -177.69(13) ?
C9 C8 C16 C15 . . . . 2.15(12) ?
C10 C15 C16 C8 . . . . -1.44(13) ?
C14 C15 C16 C8 . . . . 178.43(12) ?

loop_
_cod_related_entry_id
_cod_related_entry_database
_cod_related_entry_code
1 ChemSpider 19405660
